data_7107141
loop_
_publ_author_name
'Qian-Rong Fang'
'Da-Qian Yuan'
'Julian Sculley'
'Wei-Gang Lu'
'Hong-Cai Zhou'

_publ_section_title
;
 A novel MOF with mesoporous cages for kinetic trapping of hydrogen
;
_journal_name_full Chem.Commun.
_journal_page_first 254
_journal_paper_doi 10.1039/c1cc15687j
_journal_volume 48
_journal_year 2012
_chemical_formula_moiety 'C68 H40 Cd4 N20 Na O22'
_chemical_formula_sum 'C68 H40 Cd4 N20 Na O22'
_chemical_formula_weight 1961.79
_chemical_name_systematic
;
?
;
_space_group_IT_number 226
_symmetry_cell_setting cubic
_symmetry_space_group_name_Hall '-F 4a 2 3'
_symmetry_space_group_name_H-M 'F m -3 c'
_atom_sites_solution_hydrogens geom
_atom_sites_solution_primary direct
_atom_sites_solution_secondary difmap
_audit_creation_method SHELXL-97
_cell_angle_alpha 90.00
_cell_angle_beta 90.00
_cell_angle_gamma 90.00
_cell_formula_units_Z 24
_cell_length_a 45.300(5)
_cell_length_b 45.300(5)
_cell_length_c 45.300(5)
_cell_measurement_reflns_used 999
_cell_measurement_temperature 208(2)
_cell_measurement_theta_max 27.448
_cell_measurement_theta_min 2.203
_cell_volume 92960(18)
_computing_cell_refinement 'SAINT+ ver. (Bruker, 2001)'
_computing_data_collection 'APEX2 (Bruker, 2008)'
_computing_data_reduction 'SAINT+ ver. (Bruker, 2001)'
_computing_molecular_graphics 'SHELXTL (Sheldrick, 2008)'
_computing_publication_material 'SHELXTL (Sheldrick, 2008)'
_computing_structure_refinement 'SHELXTL (Sheldrick, 2008)'
_computing_structure_solution 'SHELXTL (Sheldrick, 2008)'
_diffrn_ambient_temperature 208(2)
_diffrn_measured_fraction_theta_full 0.995
_diffrn_measured_fraction_theta_max 0.995
_diffrn_measurement_device_type 'Bruker APEX II CCD area detector'
_diffrn_measurement_method 'phi and omega scans'
_diffrn_radiation_monochromator graphite
_diffrn_radiation_source 'fine-focus sealed tube'
_diffrn_radiation_type MoK\a
_diffrn_radiation_wavelength 0.71073
_diffrn_reflns_av_R_equivalents 0.0676
_diffrn_reflns_av_sigmaI/netI 0.0191
_diffrn_reflns_limit_h_max 53
_diffrn_reflns_limit_h_min -53
_diffrn_reflns_limit_k_max 47
_diffrn_reflns_limit_k_min -53
_diffrn_reflns_limit_l_max 52
_diffrn_reflns_limit_l_min -53
_diffrn_reflns_number 114738
_diffrn_reflns_theta_full 24.99
_diffrn_reflns_theta_max 24.99
_diffrn_reflns_theta_min 1.27
_exptl_absorpt_coefficient_mu 0.587
_exptl_absorpt_correction_T_max 0.8671
_exptl_absorpt_correction_T_min 0.8343
_exptl_absorpt_correction_type multi-scan
_exptl_absorpt_process_details 'SADABS (Sheldrick, 2008)'
_exptl_crystal_colour colorless
_exptl_crystal_density_diffrn 0.841
_exptl_crystal_density_meas ?
_exptl_crystal_density_method 'not measured'
_exptl_crystal_description block
_exptl_crystal_F_000 23208
_exptl_crystal_size_max 0.32
_exptl_crystal_size_mid 0.30
_exptl_crystal_size_min 0.25
_platon_squeeze_details
;
;
_refine_diff_density_max 2.029
_refine_diff_density_min -1.952
_refine_diff_density_rms 0.119
_refine_ls_extinction_method none
_refine_ls_goodness_of_fit_ref 1.079
_refine_ls_hydrogen_treatment constr
_refine_ls_matrix_type full
_refine_ls_number_parameters 121
_refine_ls_number_reflns 3557
_refine_ls_number_restraints 0
_refine_ls_restrained_S_all 1.079
_refine_ls_R_factor_all 0.1022
_refine_ls_R_factor_gt 0.0712
_refine_ls_shift/su_max 0.000
_refine_ls_shift/su_mean 0.000
_refine_ls_structure_factor_coef Fsqd
_refine_ls_weighting_details 'calc w=1/[\s^2^(Fo^2^)+(0.1523P)^2^+373.4727P] where P=(Fo^2^+2Fc^2^)/3'
_refine_ls_weighting_scheme calc
_refine_ls_wR_factor_gt 0.2136
_refine_ls_wR_factor_ref 0.2455
_reflns_number_gt 2527
_reflns_number_total 3557
_reflns_threshold_expression >2sigma(I)
_cod_data_source_file c1cc15687j.txt
_cod_data_source_block pcn_105
_cod_depositor_comments
;
The following automatic conversions were performed:

'_exptl_crystal_density_meas' value 'not measured' was changed to '?'
- the value is perceived as not measured.

Automatic conversion script
Id: cif_fix_values 3008 2015-01-20 13:52:24Z robertas 
;
_cod_original_sg_symbol_H-M Fm-3c
_cod_database_code 7107141

loop_
_symmetry_equiv_pos_as_xyz
'x, y, z'
'-y, x, z+1/2'
'-x, -y, z'
'y, -x, z+1/2'
'x, -z, y+1/2'
'x, -y, -z'
'x, z, -y+1/2'
'z, y, -x+1/2'
'-x, y, -z'
'-z, y, x+1/2'
'z, x, y'
'y, z, x'
'-y, -z, x'
'z, -x, -y'
'-y, z, -x'
'-z, -x, y'
'-z, x, -y'
'y, -z, -x'
'y, x, -z+1/2'
'-y, -x, -z+1/2'
'-x, z, y+1/2'
'-x, -z, -y+1/2'
'z, -y, x+1/2'
'-z, -y, -x+1/2'
'x, y+1/2, z+1/2'
'-y, x+1/2, z+1'
'-x, -y+1/2, z+1/2'
'y, -x+1/2, z+1'
'x, -z+1/2, y+1'
'x, -y+1/2, -z+1/2'
'x, z+1/2, -y+1'
'z, y+1/2, -x+1'
'-x, y+1/2, -z+1/2'
'-z, y+1/2, x+1'
'z, x+1/2, y+1/2'
'y, z+1/2, x+1/2'
'-y, -z+1/2, x+1/2'
'z, -x+1/2, -y+1/2'
'-y, z+1/2, -x+1/2'
'-z, -x+1/2, y+1/2'
'-z, x+1/2, -y+1/2'
'y, -z+1/2, -x+1/2'
'y, x+1/2, -z+1'
'-y, -x+1/2, -z+1'
'-x, z+1/2, y+1'
'-x, -z+1/2, -y+1'
'z, -y+1/2, x+1'
'-z, -y+1/2, -x+1'
'x+1/2, y, z+1/2'
'-y+1/2, x, z+1'
'-x+1/2, -y, z+1/2'
'y+1/2, -x, z+1'
'x+1/2, -z, y+1'
'x+1/2, -y, -z+1/2'
'x+1/2, z, -y+1'
'z+1/2, y, -x+1'
'-x+1/2, y, -z+1/2'
'-z+1/2, y, x+1'
'z+1/2, x, y+1/2'
'y+1/2, z, x+1/2'
'-y+1/2, -z, x+1/2'
'z+1/2, -x, -y+1/2'
'-y+1/2, z, -x+1/2'
'-z+1/2, -x, y+1/2'
'-z+1/2, x, -y+1/2'
'y+1/2, -z, -x+1/2'
'y+1/2, x, -z+1'
'-y+1/2, -x, -z+1'
'-x+1/2, z, y+1'
'-x+1/2, -z, -y+1'
'z+1/2, -y, x+1'
'-z+1/2, -y, -x+1'
'x+1/2, y+1/2, z'
'-y+1/2, x+1/2, z+1/2'
'-x+1/2, -y+1/2, z'
'y+1/2, -x+1/2, z+1/2'
'x+1/2, -z+1/2, y+1/2'
'x+1/2, -y+1/2, -z'
'x+1/2, z+1/2, -y+1/2'
'z+1/2, y+1/2, -x+1/2'
'-x+1/2, y+1/2, -z'
'-z+1/2, y+1/2, x+1/2'
'z+1/2, x+1/2, y'
'y+1/2, z+1/2, x'
'-y+1/2, -z+1/2, x'
'z+1/2, -x+1/2, -y'
'-y+1/2, z+1/2, -x'
'-z+1/2, -x+1/2, y'
'-z+1/2, x+1/2, -y'
'y+1/2, -z+1/2, -x'
'y+1/2, x+1/2, -z+1/2'
'-y+1/2, -x+1/2, -z+1/2'
'-x+1/2, z+1/2, y+1/2'
'-x+1/2, -z+1/2, -y+1/2'
'z+1/2, -y+1/2, x+1/2'
'-z+1/2, -y+1/2, -x+1/2'
'-x, -y, -z'
'y, -x, -z-1/2'
'x, y, -z'
'-y, x, -z-1/2'
'-x, z, -y-1/2'
'-x, y, z'
'-x, -z, y-1/2'
'-z, -y, x-1/2'
'x, -y, z'
'z, -y, -x-1/2'
'-z, -x, -y'
'-y, -z, -x'
'y, z, -x'
'-z, x, y'
'y, -z, x'
'z, x, -y'
'z, -x, y'
'-y, z, x'
'-y, -x, z-1/2'
'y, x, z-1/2'
'x, -z, -y-1/2'
'x, z, y-1/2'
'-z, y, -x-1/2'
'z, y, x-1/2'
'-x, -y+1/2, -z+1/2'
'y, -x+1/2, -z'
'x, y+1/2, -z+1/2'
'-y, x+1/2, -z'
'-x, z+1/2, -y'
'-x, y+1/2, z+1/2'
'-x, -z+1/2, y'
'-z, -y+1/2, x'
'x, -y+1/2, z+1/2'
'z, -y+1/2, -x'
'-z, -x+1/2, -y+1/2'
'-y, -z+1/2, -x+1/2'
'y, z+1/2, -x+1/2'
'-z, x+1/2, y+1/2'
'y, -z+1/2, x+1/2'
'z, x+1/2, -y+1/2'
'z, -x+1/2, y+1/2'
'-y, z+1/2, x+1/2'
'-y, -x+1/2, z'
'y, x+1/2, z'
'x, -z+1/2, -y'
'x, z+1/2, y'
'-z, y+1/2, -x'
'z, y+1/2, x'
'-x+1/2, -y, -z+1/2'
'y+1/2, -x, -z'
'x+1/2, y, -z+1/2'
'-y+1/2, x, -z'
'-x+1/2, z, -y'
'-x+1/2, y, z+1/2'
'-x+1/2, -z, y'
'-z+1/2, -y, x'
'x+1/2, -y, z+1/2'
'z+1/2, -y, -x'
'-z+1/2, -x, -y+1/2'
'-y+1/2, -z, -x+1/2'
'y+1/2, z, -x+1/2'
'-z+1/2, x, y+1/2'
'y+1/2, -z, x+1/2'
'z+1/2, x, -y+1/2'
'z+1/2, -x, y+1/2'
'-y+1/2, z, x+1/2'
'-y+1/2, -x, z'
'y+1/2, x, z'
'x+1/2, -z, -y'
'x+1/2, z, y'
'-z+1/2, y, -x'
'z+1/2, y, x'
'-x+1/2, -y+1/2, -z'
'y+1/2, -x+1/2, -z-1/2'
'x+1/2, y+1/2, -z'
'-y+1/2, x+1/2, -z-1/2'
'-x+1/2, z+1/2, -y-1/2'
'-x+1/2, y+1/2, z'
'-x+1/2, -z+1/2, y-1/2'
'-z+1/2, -y+1/2, x-1/2'
'x+1/2, -y+1/2, z'
'z+1/2, -y+1/2, -x-1/2'
'-z+1/2, -x+1/2, -y'
'-y+1/2, -z+1/2, -x'
'y+1/2, z+1/2, -x'
'-z+1/2, x+1/2, y'
'y+1/2, -z+1/2, x'
'z+1/2, x+1/2, -y'
'z+1/2, -x+1/2, y'
'-y+1/2, z+1/2, x'
'-y+1/2, -x+1/2, z-1/2'
'y+1/2, x+1/2, z-1/2'
'x+1/2, -z+1/2, -y-1/2'
'x+1/2, z+1/2, y-1/2'
'-z+1/2, y+1/2, -x-1/2'
'z+1/2, y+1/2, x-1/2'

loop_
_atom_site_label
_atom_site_type_symbol
_atom_site_fract_x
_atom_site_fract_y
_atom_site_fract_z
_atom_site_U_iso_or_equiv
_atom_site_adp_type
_atom_site_occupancy
_atom_site_symmetry_multiplicity
_atom_site_calc_flag
_atom_site_refinement_flags
Cd1 Cd 0.063164(9) 0.2500 0.063164(9) 0.0418(3) Uani 1 2 d S
Na2 Na 0.2500 0.0000 0.0000 0.0453(13) Uani 1 8 d S
O1 O 0.08730(17) 0.20886(18) 0.04418(18) 0.140(3) Uani 1 1 d .
O2 O 0.10129(12) 0.21573(12) 0.0875(2) 0.109(2) Uani 1 1 d .
O3 O 0.25178(10) 0.05181(11) 0.0000 0.0404(11) Uani 1 2 d S
O4 O 0.3036(3) 0.0000 0.0000 0.160(8) Uani 1 4 d S
N1 N 0.19040(15) 0.11201(15) 0.04994(14) 0.095(2) Uani 1 1 d .
H1 H 0.1983 0.1052 0.0661 0.114 Uiso 1 1 calc R
N2 N 0.18906(17) 0.11306(19) 0.0000 0.075(3) Uani 1 2 d S
N3 N 0.22169(10) 0.08162(9) 0.02597(9) 0.0451(11) Uani 1 1 d .
C1 C 0.1032(2) 0.2039(2) 0.0644(2) 0.107(4) Uani 1 1 d .
C2 C 0.12487(14) 0.17842(13) 0.06151(12) 0.104(3) Uani 1 1 d G
C3 C 0.14422(12) 0.17078(11) 0.08406(11) 0.099(3) Uani 1 1 d G
H3 H 0.1433 0.1807 0.1023 0.119 Uiso 1 1 calc R
C4 C 0.16488(12) 0.14851(12) 0.07967(9) 0.087(3) Uani 1 1 d G
H4 H 0.1780 0.1433 0.0949 0.105 Uiso 1 1 calc R
C5 C 0.16617(7) 0.13388(7) 0.05273(8) 0.112(3) Uani 1 1 d G
C6 C 0.14682(12) 0.14152(16) 0.03018(10) 0.260(13) Uani 1 1 d G
H6 H 0.1477 0.1316 0.0120 0.312 Uiso 1 1 calc R
C7 C 0.12617(16) 0.1638(2) 0.03457(13) 0.299(13) Uani 1 1 d G
H7 H 0.1131 0.1690 0.0193 0.359 Uiso 1 1 calc R
C8 C 0.20057(7) 0.10240(7) 0.02487(10) 0.0562(15) Uani 1 1 d G
C9 C 0.23260(10) 0.07117(10) 0.00001(15) 0.0310(14) Uani 1 2 d SG

loop_
_atom_site_aniso_label
_atom_site_aniso_U_11
_atom_site_aniso_U_22
_atom_site_aniso_U_33
_atom_site_aniso_U_23
_atom_site_aniso_U_13
_atom_site_aniso_U_12
Cd1 0.0439(3) 0.0374(4) 0.0439(3) 0.00052(17) 0.0071(2) -0.00052(17)
Na2 0.054(3) 0.0407(18) 0.0407(18) 0.000 0.000 0.000
O1 0.140(6) 0.154(7) 0.124(6) 0.032(5) 0.034(5) 0.081(5)
O2 0.073(4) 0.066(3) 0.188(7) -0.016(4) 0.037(4) 0.014(3)
O3 0.033(3) 0.034(2) 0.054(3) 0.000 0.000 0.013(2)
O4 0.043(6) 0.25(2) 0.188(15) 0.000 0.000 0.000
N1 0.116(5) 0.103(5) 0.066(4) -0.016(4) -0.005(4) 0.066(4)
N2 0.077(5) 0.093(6) 0.054(4) 0.000 0.000 0.072(5)
N3 0.051(3) 0.049(3) 0.035(2) 0.006(2) -0.006(2) 0.020(2)
C1 0.113(8) 0.115(8) 0.093(7) 0.038(6) 0.054(6) 0.063(6)
C2 0.112(7) 0.108(7) 0.093(7) 0.007(5) 0.023(6) 0.054(6)
C3 0.095(6) 0.105(6) 0.098(6) -0.047(5) 0.039(5) 0.036(5)
C4 0.089(5) 0.114(6) 0.060(4) 0.001(4) -0.016(4) 0.061(5)
C5 0.104(7) 0.144(9) 0.089(6) -0.037(6) -0.019(5) 0.058(6)
C6 0.32(2) 0.32(2) 0.135(12) -0.046(14) -0.059(14) 0.23(2)
C7 0.37(3) 0.31(2) 0.216(19) -0.103(18) -0.009(19) 0.20(2)
C8 0.054(4) 0.063(4) 0.052(3) -0.013(3) 0.008(3) 0.028(3)
C9 0.030(4) 0.026(3) 0.037(4) 0.000 0.000 0.008(3)

loop_
_atom_type_symbol
_atom_type_description
_atom_type_scat_dispersion_real
_atom_type_scat_dispersion_imag
_atom_type_scat_source
C C 0.0033 0.0016 'International Tables Vol C Tables 4.2.6.8 and 6.1.1.4'
Cd Cd -0.8075 1.2024 'International Tables Vol C Tables 4.2.6.8 and 6.1.1.4'
N N 0.0061 0.0033 'International Tables Vol C Tables 4.2.6.8 and 6.1.1.4'
O O 0.0106 0.0060 'International Tables Vol C Tables 4.2.6.8 and 6.1.1.4'
H H 0.0000 0.0000 'International Tables Vol C Tables 4.2.6.8 and 6.1.1.4'
Na Na 0.0362 0.0249 'International Tables Vol C Tables 4.2.6.8 and 6.1.1.4'

loop_
_geom_angle_atom_site_label_1
_geom_angle_atom_site_label_2
_geom_angle_atom_site_label_3
_geom_angle
_geom_angle_site_symmetry_1
_geom_angle_site_symmetry_3
N3 Cd1 N3 149.4(2) 11 28_554
N3 Cd1 O1 90.3(2) 11 47_554
N3 Cd1 O1 91.9(2) 28_554 47_554
N3 Cd1 O1 91.9(2) 11 .
N3 Cd1 O1 90.3(2) 28_554 .
O1 Cd1 O1 171.9(5) 47_554 .
N3 Cd1 O2 114.3(2) 11 47_554
N3 Cd1 O2 89.96(18) 28_554 47_554
O1 Cd1 O2 50.1(3) 47_554 47_554
O1 Cd1 O2 122.0(3) . 47_554
N3 Cd1 O2 89.96(18) 11 .
N3 Cd1 O2 114.3(2) 28_554 .
O1 Cd1 O2 122.0(3) 47_554 .
O1 Cd1 O2 50.1(3) . .
O2 Cd1 O2 77.7(3) 47_554 .
O3 Na2 O3 176.1(2) 149 151
O3 Na2 O3 90.068(7) 149 6
O3 Na2 O3 90.068(7) 151 6
O3 Na2 O3 90.068(7) 149 .
O3 Na2 O3 90.068(7) 151 .
O3 Na2 O3 176.1(2) 6 .
O3 Na2 O4 88.03(11) 149 149
O3 Na2 O4 88.03(11) 151 149
O3 Na2 O4 91.97(11) 6 149
O3 Na2 O4 91.97(11) . 149
O3 Na2 O4 91.97(11) 149 .
O3 Na2 O4 91.97(11) 151 .
O3 Na2 O4 88.03(11) 6 .
O3 Na2 O4 88.03(11) . .
O4 Na2 O4 180.0 149 .
C1 O1 Cd1 98.8(7) . .
C1 O2 Cd1 86.8(7) . .
C9 O3 Na2 133.3(4) . .
C8 N1 C5 124.0(5) . .
C8 N1 H1 118.0 . .
C5 N1 H1 118.0 . .
C8 N2 C8 115.5(5) . 99
C8 N3 C9 118.1(5) . .
C8 N3 Cd1 133.3(3) . 50_554
C9 N3 Cd1 107.9(3) . 50_554
O2 C1 O1 123.5(9) . .
O2 C1 C2 118.0(9) . .
O1 C1 C2 118.1(10) . .
C3 C2 C7 120.0 . .
C3 C2 C1 122.2(6) . .
C7 C2 C1 117.7(6) . .
C2 C3 C4 120.0 . .
C2 C3 H3 120.0 . .
C4 C3 H3 120.0 . .
C5 C4 C3 120.0 . .
C5 C4 H4 120.0 . .
C3 C4 H4 120.0 . .
C4 C5 C6 120.0 . .
C4 C5 N1 115.1(3) . .
C6 C5 N1 124.7(3) . .
C5 C6 C7 120.0 . .
C5 C6 H6 120.0 . .
C7 C6 H6 120.0 . .
C6 C7 C2 120.0 . .
C6 C7 H7 120.0 . .
C2 C7 H7 120.0 . .
N1 C8 N2 118.6(4) . .
N1 C8 N3 117.0(5) . .
N2 C8 N3 124.3(4) . .
O3 C9 N3 120.2(4) . 99
O3 C9 N3 120.2(6) . .
N3 C9 N3 119.6(4) 99 .

loop_
_geom_bond_atom_site_label_1
_geom_bond_atom_site_label_2
_geom_bond_distance
_geom_bond_site_symmetry_2
Cd1 N3 2.276(4) 11
Cd1 N3 2.277(4) 28_554
Cd1 O1 2.325(7) 47_554
Cd1 O1 2.326(7) .
Cd1 O2 2.571(7) 47_554
Cd1 O2 2.571(7) .
Na2 O3 2.348(5) 149
Na2 O3 2.348(5) 151
Na2 O3 2.348(5) 6
Na2 O3 2.348(5) .
Na2 O4 2.429(13) 149
Na2 O4 2.429(13) .
O1 C1 1.187(11) .
O2 C1 1.181(11) .
O3 C9 1.235(6) .
N1 C8 1.300(7) .
N1 C5 1.484(6) .
N1 H1 0.8700 .
N2 C8 1.332(5) .
N2 C8 1.332(7) 99
N3 C8 1.343(5) .
N3 C9 1.361(7) .
N3 Cd1 2.277(4) 50_554
C1 C2 1.519(9) .
C2 C3 1.3900 .
C2 C7 1.3900 .
C3 C4 1.3900 .
C3 H3 0.9400 .
C4 C5 1.3900 .
C4 H4 0.9400 .
C5 C6 1.3900 .
C6 C7 1.3900 .
C6 H6 0.9400 .
C7 H7 0.9400 .
C9 N3 1.361(9) 99

loop_
_platon_squeeze_void_nr
_platon_squeeze_void_average_x
_platon_squeeze_void_average_y
_platon_squeeze_void_average_z
_platon_squeeze_void_volume
_platon_squeeze_void_count_electrons
_platon_squeeze_void_content
1 -0.004 -0.014 -0.004 58886 23993 ' '
